data_2228482
loop_
_publ_author_name
'Liu, Zhengming'
'Qu, Botao'
'Yu, Jianghua'
'Yuan, Limin'
'Liu, Wenlong'

_publ_section_title
;
 Bis(\m-2,2'-disulfanediyldibenzoato)bis[aqua(2,2'-bipyridine)nickel(II)]
;
_journal_coeditor_code NG5064
_journal_issue 12
_journal_name_full 'Acta Crystallographica Section E'
_journal_page_first m1563
_journal_paper_doi 10.1107/S1600536810045824
_journal_volume 66
_journal_year 2010
_chemical_formula_iupac '[Ni2 (C14 H8 O4 S2)2 (C10 H8 N2)2 (H2 O)2]'
_chemical_formula_moiety 'C48 H36 N4 Ni2 O10 S4'
_chemical_formula_sum 'C48 H36 N4 Ni2 O10 S4'
_chemical_formula_weight 1074.47
_chemical_name_systematic
;
Bis(\m-2,2'-disulfanediyldibenzoato)bis[aqua(2,2'-bipyridine)nickel(II)]
;
_space_group_IT_number 14
_symmetry_cell_setting monoclinic
_symmetry_space_group_name_Hall '-P 2ybc'
_symmetry_space_group_name_H-M 'P 1 21/c 1'
_atom_sites_solution_hydrogens geom
_atom_sites_solution_primary direct
_atom_sites_solution_secondary difmap
_audit_creation_method SHELXL-97
_cell_angle_alpha 90.00
_cell_angle_beta 93.196(4)
_cell_angle_gamma 90.00
_cell_formula_units_Z 2
_cell_length_a 13.498(4)
_cell_length_b 16.769(5)
_cell_length_c 10.238(3)
_cell_measurement_reflns_used 7893
_cell_measurement_temperature 296(2)
_cell_measurement_theta_max 27.465
_cell_measurement_theta_min 2.333
_cell_volume 2313.7(12)
_computing_cell_refinement 'SAINT-Plus (Bruker, 2003)'
_computing_data_collection 'SMART (Bruker, 2002)'
_computing_data_reduction 'SAINT-Plus (Bruker, 2003)'
_computing_molecular_graphics 'SHELXTL (Sheldrick, 2008) and DIAMOND (Brandenburg, 2006)'
_computing_publication_material 'publCIF (Westrip, 2010)'
_computing_structure_refinement 'SHELXTL (Sheldrick, 2008)'
_computing_structure_solution 'SHELXTL (Sheldrick, 2008)'
_diffrn_ambient_temperature 296(2)
_diffrn_measured_fraction_theta_full 0.997
_diffrn_measured_fraction_theta_max 0.997
_diffrn_measurement_device_type 'Bruker SMART APEX CCD'
_diffrn_measurement_method '\f and \w'
_diffrn_radiation_monochromator graphite
_diffrn_radiation_source 'fine-focus sealed tube'
_diffrn_radiation_type MoK\a
_diffrn_radiation_wavelength 0.71073
_diffrn_reflns_av_R_equivalents 0.0340
_diffrn_reflns_av_sigmaI/netI 0.0307
_diffrn_reflns_limit_h_max 17
_diffrn_reflns_limit_h_min -17
_diffrn_reflns_limit_k_max 20
_diffrn_reflns_limit_k_min -21
_diffrn_reflns_limit_l_max 13
_diffrn_reflns_limit_l_min -13
_diffrn_reflns_number 19861
_diffrn_reflns_theta_full 27.49
_diffrn_reflns_theta_max 27.49
_diffrn_reflns_theta_min 1.51
_exptl_absorpt_coefficient_mu 1.059
_exptl_absorpt_correction_T_max 0.7559
_exptl_absorpt_correction_T_min 0.7083
_exptl_absorpt_correction_type multi-scan
_exptl_absorpt_process_details '(SADABS; Sheldrick, 2004)'
_exptl_crystal_colour Green
_exptl_crystal_density_diffrn 1.542
_exptl_crystal_density_method 'not measured'
_exptl_crystal_description Block
_exptl_crystal_F_000 1104
_exptl_crystal_size_max 0.35
_exptl_crystal_size_mid 0.33
_exptl_crystal_size_min 0.28
_refine_diff_density_max 0.338
_refine_diff_density_min -0.257
_refine_ls_extinction_method none
_refine_ls_goodness_of_fit_ref 1.058
_refine_ls_hydrogen_treatment mixed
_refine_ls_matrix_type full
_refine_ls_number_parameters 307
_refine_ls_number_reflns 5302
_refine_ls_number_restraints 3
_refine_ls_restrained_S_all 1.058
_refine_ls_R_factor_all 0.0387
_refine_ls_R_factor_gt 0.0291
_refine_ls_shift/su_max 0.001
_refine_ls_shift/su_mean 0.000
_refine_ls_structure_factor_coef Fsqd
_refine_ls_weighting_details 'calc w=1/[\s^2^(Fo^2^)+(0.0369P)^2^+0.5543P] where P=(Fo^2^+2Fc^2^)/3'
_refine_ls_weighting_scheme calc
_refine_ls_wR_factor_gt 0.0746
_refine_ls_wR_factor_ref 0.0798
_reflns_number_gt 4428
_reflns_number_total 5302
_reflns_threshold_expression I>2sigma(I)
_cod_data_source_file ng5064.cif
_cod_data_source_block I
_cod_original_sg_symbol_H-M 'P 21/c'
_cod_database_code 2228482
_cod_database_fobs_code 2228482

loop_
_symmetry_equiv_pos_as_xyz
'x, y, z'
'-x, y+1/2, -z+1/2'
'-x, -y, -z'
'x, -y-1/2, z-1/2'

loop_
_atom_site_type_symbol
_atom_site_label
_atom_site_fract_x
_atom_site_fract_y
_atom_site_fract_z
_atom_site_U_iso_or_equiv
_atom_site_adp_type
_atom_site_calc_flag
_atom_site_refinement_flags
_atom_site_occupancy
_atom_site_disorder_assembly
_atom_site_disorder_group
Ni Ni1 0.847531(15) 0.055670(13) 0.87112(2) 0.035 Uani d . 1 . .
C C1 0.71145(13) -0.16433(10) 0.72485(16) 0.0372(4) Uani d . 1 . .
C C2 0.61332(13) -0.15067(10) 0.75883(16) 0.0361(4) Uani d . 1 . .
C C3 0.54059(16) -0.20699(12) 0.7226(2) 0.0516(5) Uani d . 1 . .
H H3 0.4753 -0.1986 0.7440 0.062 Uiso calc R 1 . .
C C4 0.56481(19) -0.27532(13) 0.6549(2) 0.0630(6) Uani d . 1 . .
H H4 0.5157 -0.3124 0.6317 0.076 Uiso calc R 1 . .
C C5 0.66066(19) -0.28886(13) 0.6217(2) 0.0635(6) Uani d . 1 . .
H H5 0.6763 -0.3347 0.5760 0.076 Uiso calc R 1 . .
C C6 0.73315(17) -0.23407(12) 0.65659(19) 0.0514(5) Uani d . 1 . .
H H6 0.7980 -0.2435 0.6344 0.062 Uiso calc R 1 . .
C C7 0.79432(13) -0.10570(11) 0.75377(16) 0.0375(4) Uani d . 1 . .
C C8 0.26979(12) 0.00106(10) 0.79602(16) 0.0364(4) Uani d . 1 . .
C C9 0.37029(12) -0.01665(10) 0.77860(15) 0.0352(3) Uani d . 1 . .
C C10 0.41443(15) 0.01522(13) 0.67009(18) 0.0493(5) Uani d . 1 . .
H H10 0.4808 0.0044 0.6576 0.059 Uiso calc R 1 . .
C C11 0.36100(17) 0.06275(15) 0.5808(2) 0.0609(6) Uani d . 1 . .
H H11 0.3919 0.0836 0.5094 0.073 Uiso calc R 1 . .
C C12 0.26263(17) 0.07935(15) 0.5966(2) 0.0631(6) Uani d . 1 . .
H H12 0.2268 0.1108 0.5359 0.076 Uiso calc R 1 . .
C C13 0.21750(15) 0.04884(13) 0.70385(19) 0.0509(5) Uani d . 1 . .
H H13 0.1511 0.0603 0.7149 0.061 Uiso calc R 1 . .
C C14 0.21825(12) -0.02608(10) 0.91345(16) 0.0345(3) Uani d . 1 . .
O O1 0.76966(9) -0.04232(7) 0.81054(13) 0.0430(3) Uani d . 1 . .
O O2 0.87892(10) -0.12087(10) 0.71985(16) 0.0652(4) Uani d . 1 . .
O O3 0.26151(9) -0.07316(7) 0.99322(11) 0.0361(3) Uani d . 1 . .
O O4 0.13146(8) -0.00058(8) 0.93571(12) 0.0437(3) Uani d . 1 . .
S S1 0.58588(3) -0.06272(3) 0.85144(4) 0.03707(9) Uani d . 1 . .
S S2 0.44006(3) -0.07593(3) 0.89692(4) 0.03871(10) Uani d . 1 . .
C C15 0.71731(16) 0.10390(13) 0.6351(2) 0.0548(5) Uani d . 1 . .
H H15 0.7039 0.0497 0.6255 0.066 Uiso calc R 1 . .
C C16 0.66890(17) 0.15698(15) 0.5504(2) 0.0650(6) Uani d . 1 . .
H H16 0.6246 0.1389 0.4841 0.078 Uiso calc R 1 . .
C C17 0.68751(18) 0.23695(15) 0.5661(2) 0.0652(6) Uani d . 1 . .
H H17 0.6560 0.2739 0.5103 0.078 Uiso calc R 1 . .
C C18 0.75337(18) 0.26211(13) 0.6655(2) 0.0577(5) Uani d . 1 . .
H H18 0.7656 0.3162 0.6782 0.069 Uiso calc R 1 . .
C C19 0.80122(14) 0.20630(11) 0.74626(18) 0.0430(4) Uani d . 1 . .
C C20 0.87518(14) 0.22631(11) 0.85377(18) 0.0441(4) Uani d . 1 . .
C C21 0.90507(19) 0.30399(14) 0.8850(2) 0.0629(6) Uani d . 1 . .
H H21 0.8783 0.3471 0.8380 0.075 Uiso calc R 1 . .
C C22 0.9751(2) 0.31585(16) 0.9869(3) 0.0739(7) Uani d . 1 . .
H H22 0.9951 0.3673 1.0099 0.089 Uiso calc R 1 . .
C C23 1.01454(18) 0.25211(16) 1.0536(2) 0.0671(6) Uani d . 1 . .
H H23 1.0621 0.2593 1.1219 0.081 Uiso calc R 1 . .
C C24 0.98269(15) 0.17672(14) 1.0180(2) 0.0564(5) Uani d . 1 . .
H H24 1.0101 0.1332 1.0631 0.068 Uiso calc R 1 . .
N N1 0.78256(11) 0.12735(9) 0.73016(14) 0.0413(3) Uani d . 1 . .
N N2 0.91367(11) 0.16354(9) 0.92081(15) 0.0432(3) Uani d . 1 . .
O O5 0.96680(9) 0.01730(9) 0.77302(14) 0.0491(3) Uani d D 1 . .
H H5A 1.0177(12) 0.0183(13) 0.824(2) 0.074 Uiso d D 1 . .
H H5B 0.9511(17) -0.0306(7) 0.754(2) 0.074 Uiso d D 1 . .

loop_
_atom_site_aniso_label
_atom_site_aniso_U_11
_atom_site_aniso_U_22
_atom_site_aniso_U_33
_atom_site_aniso_U_12
_atom_site_aniso_U_13
_atom_site_aniso_U_23
Ni1 0.026 0.039 0.040 -0.001 0.003 0.007
C1 0.0405(9) 0.0373(9) 0.0332(8) 0.0051(7) -0.0024(7) 0.0006(7)
C2 0.0394(9) 0.0346(9) 0.0338(8) 0.0004(7) -0.0025(7) 0.0028(6)
C3 0.0476(11) 0.0493(11) 0.0572(11) -0.0082(9) -0.0033(9) -0.0062(9)
C4 0.0699(15) 0.0470(12) 0.0703(14) -0.0087(11) -0.0129(12) -0.0120(10)
C5 0.0832(17) 0.0434(12) 0.0624(13) 0.0081(11) -0.0098(12) -0.0160(10)
C6 0.0570(12) 0.0489(11) 0.0476(10) 0.0123(10) -0.0028(9) -0.0067(9)
C7 0.0341(9) 0.0441(10) 0.0340(8) 0.0070(7) 0.0008(7) 0.0009(7)
C8 0.0318(8) 0.0419(9) 0.0356(8) -0.0026(7) 0.0020(7) -0.0001(7)
C9 0.0343(8) 0.0380(9) 0.0333(8) -0.0011(7) 0.0009(6) -0.0010(7)
C10 0.0398(10) 0.0672(13) 0.0416(9) 0.0035(9) 0.0100(8) 0.0056(9)
C11 0.0549(13) 0.0874(17) 0.0411(10) 0.0048(11) 0.0106(9) 0.0210(10)
C12 0.0552(13) 0.0885(17) 0.0455(11) 0.0112(12) 0.0017(10) 0.0251(11)
C13 0.0362(10) 0.0692(14) 0.0474(10) 0.0067(9) 0.0025(8) 0.0131(9)
C14 0.0282(8) 0.0361(8) 0.0392(8) -0.0051(7) 0.0015(7) -0.0012(7)
O1 0.0318(6) 0.0405(7) 0.0576(7) -0.0019(5) 0.0097(6) -0.0059(6)
O2 0.0349(7) 0.0753(11) 0.0862(11) 0.0066(7) 0.0110(7) -0.0292(9)
O3 0.0303(6) 0.0369(6) 0.0414(6) -0.0006(5) 0.0051(5) 0.0039(5)
O4 0.0268(6) 0.0562(8) 0.0483(7) 0.0033(5) 0.0052(5) 0.0090(6)
S1 0.0287(2) 0.0389(2) 0.0437(2) -0.00063(17) 0.00326(17) -0.00318(18)
S2 0.0290(2) 0.0452(2) 0.0422(2) -0.00065(18) 0.00338(17) 0.00589(18)
C15 0.0550(12) 0.0520(12) 0.0560(12) 0.0005(10) -0.0092(9) 0.0086(9)
C16 0.0598(14) 0.0721(16) 0.0610(13) 0.0092(12) -0.0150(11) 0.0087(11)
C17 0.0726(16) 0.0638(15) 0.0585(13) 0.0257(12) -0.0014(11) 0.0158(11)
C18 0.0692(14) 0.0450(11) 0.0594(12) 0.0142(10) 0.0079(10) 0.0108(9)
C19 0.0429(10) 0.0420(10) 0.0453(9) 0.0038(8) 0.0128(8) 0.0075(8)
C20 0.0432(10) 0.0435(10) 0.0470(10) -0.0060(8) 0.0150(8) 0.0060(8)
C21 0.0758(16) 0.0470(12) 0.0670(14) -0.0151(11) 0.0128(12) 0.0067(10)
C22 0.0807(18) 0.0650(16) 0.0771(16) -0.0348(14) 0.0130(14) -0.0062(13)
C23 0.0585(14) 0.0775(17) 0.0652(14) -0.0287(13) 0.0014(11) -0.0046(12)
C24 0.0410(11) 0.0672(14) 0.0604(12) -0.0145(10) -0.0024(9) 0.0069(10)
N1 0.0360(8) 0.0433(8) 0.0444(8) 0.0004(7) 0.0023(6) 0.0083(7)
N2 0.0338(8) 0.0477(9) 0.0487(8) -0.0080(7) 0.0068(6) 0.0061(7)
O5 0.0286(7) 0.0674(9) 0.0516(8) 0.0012(6) 0.0054(5) 0.0055(7)

loop_
_atom_type_symbol
_atom_type_description
_atom_type_scat_dispersion_real
_atom_type_scat_dispersion_imag
_atom_type_scat_source
C C 0.0033 0.0016 'International Tables Vol C Tables 4.2.6.8 and 6.1.1.4'
H H 0.0000 0.0000 'International Tables Vol C Tables 4.2.6.8 and 6.1.1.4'
N N 0.0061 0.0033 'International Tables Vol C Tables 4.2.6.8 and 6.1.1.4'
O O 0.0106 0.0060 'International Tables Vol C Tables 4.2.6.8 and 6.1.1.4'
S S 0.1246 0.1234 'International Tables Vol C Tables 4.2.6.8 and 6.1.1.4'
Ni Ni 0.3393 1.1124 'International Tables Vol C Tables 4.2.6.8 and 6.1.1.4'

loop_
_geom_angle_atom_site_label_1
_geom_angle_atom_site_label_2
_geom_angle_atom_site_label_3
_geom_angle_site_symmetry_1
_geom_angle_site_symmetry_3
_geom_angle
_geom_angle_publ_flag
O1 Ni1 N1 . . 93.79(6) ?
O1 Ni1 O5 . . 90.21(6) ?
N1 Ni1 O5 . . 99.03(6) ?
O1 Ni1 N2 . . 173.06(6) ?
N1 Ni1 N2 . . 79.70(6) ?
O5 Ni1 N2 . . 93.16(6) ?
O1 Ni1 O3 . 3_657 86.85(5) ?
N1 Ni1 O3 . 3_657 95.52(6) ?
O5 Ni1 O3 . 3_657 165.32(5) ?
N2 Ni1 O3 . 3_657 91.37(5) ?
O1 Ni1 O4 . 3_657 88.47(5) ?
N1 Ni1 O4 . 3_657 156.68(6) ?
O5 Ni1 O4 . 3_657 104.18(5) ?
N2 Ni1 O4 . 3_657 96.58(6) ?
O3 Ni1 O4 3_657 3_657 61.39(5) ?
O1 Ni1 C14 . 3_657 84.52(5) ?
N1 Ni1 C14 . 3_657 126.01(6) ?
O5 Ni1 C14 . 3_657 134.86(6) ?
N2 Ni1 C14 . 3_657 97.33(6) ?
O3 Ni1 C14 3_657 3_657 30.51(5) ?
O4 Ni1 C14 3_657 3_657 31.10(5) ?
C6 C1 C2 . . 119.01(17) ?
C6 C1 C7 . . 117.97(17) ?
C2 C1 C7 . . 122.97(15) ?
C3 C2 C1 . . 118.77(17) ?
C3 C2 S1 . . 122.05(15) ?
C1 C2 S1 . . 119.15(13) ?
C4 C3 C2 . . 120.6(2) ?
C4 C3 H3 . . 119.7 ?
C2 C3 H3 . . 119.7 ?
C5 C4 C3 . . 120.7(2) ?
C5 C4 H4 . . 119.6 ?
C3 C4 H4 . . 119.6 ?
C4 C5 C6 . . 119.4(2) ?
C4 C5 H5 . . 120.3 ?
C6 C5 H5 . . 120.3 ?
C5 C6 C1 . . 121.4(2) ?
C5 C6 H6 . . 119.3 ?
C1 C6 H6 . . 119.3 ?
O2 C7 O1 . . 124.88(17) ?
O2 C7 C1 . . 119.81(17) ?
O1 C7 C1 . . 115.29(15) ?
C13 C8 C9 . . 119.23(16) ?
C13 C8 C14 . . 118.52(16) ?
C9 C8 C14 . . 122.18(15) ?
C10 C9 C8 . . 118.46(16) ?
C10 C9 S2 . . 121.23(14) ?
C8 C9 S2 . . 120.27(13) ?
C11 C10 C9 . . 121.06(18) ?
C11 C10 H10 . . 119.5 ?
C9 C10 H10 . . 119.5 ?
C12 C11 C10 . . 120.63(19) ?
C12 C11 H11 . . 119.7 ?
C10 C11 H11 . . 119.7 ?
C11 C12 C13 . . 119.32(19) ?
C11 C12 H12 . . 120.3 ?
C13 C12 H12 . . 120.3 ?
C12 C13 C8 . . 121.29(19) ?
C12 C13 H13 . . 119.4 ?
C8 C13 H13 . . 119.4 ?
O3 C14 O4 . . 119.43(15) ?
O3 C14 C8 . . 119.62(15) ?
O4 C14 C8 . . 120.92(15) ?
O3 C14 Ni1 . 3_657 58.08(9) ?
O4 C14 Ni1 . 3_657 62.00(9) ?
C8 C14 Ni1 . 3_657 170.27(12) ?
C7 O1 Ni1 . . 132.52(12) ?
C14 O3 Ni1 . 3_657 91.41(10) ?
C14 O4 Ni1 . 3_657 86.90(10) ?
C2 S1 S2 . . 104.94(6) ?
C9 S2 S1 . . 105.08(6) ?
N1 C15 C16 . . 122.5(2) ?
N1 C15 H15 . . 118.7 ?
C16 C15 H15 . . 118.7 ?
C17 C16 C15 . . 118.6(2) ?
C17 C16 H16 . . 120.7 ?
C15 C16 H16 . . 120.7 ?
C16 C17 C18 . . 119.46(19) ?
C16 C17 H17 . . 120.3 ?
C18 C17 H17 . . 120.3 ?
C17 C18 C19 . . 119.6(2) ?
C17 C18 H18 . . 120.2 ?
C19 C18 H18 . . 120.2 ?
N1 C19 C18 . . 120.67(19) ?
N1 C19 C20 . . 115.09(16) ?
C18 C19 C20 . . 124.23(19) ?
N2 C20 C21 . . 121.00(19) ?
N2 C20 C19 . . 115.26(16) ?
C21 C20 C19 . . 123.75(19) ?
C22 C21 C20 . . 118.9(2) ?
C22 C21 H21 . . 120.5 ?
C20 C21 H21 . . 120.5 ?
C23 C22 C21 . . 119.8(2) ?
C23 C22 H22 . . 120.1 ?
C21 C22 H22 . . 120.1 ?
C22 C23 C24 . . 118.7(2) ?
C22 C23 H23 . . 120.7 ?
C24 C23 H23 . . 120.7 ?
N2 C24 C23 . . 122.7(2) ?
N2 C24 H24 . . 118.6 ?
C23 C24 H24 . . 118.6 ?
C15 N1 C19 . . 119.12(16) ?
C15 N1 Ni1 . . 125.65(14) ?
C19 N1 Ni1 . . 114.83(12) ?
C24 N2 C20 . . 118.79(18) ?
C24 N2 Ni1 . . 126.75(14) ?
C20 N2 Ni1 . . 114.19(12) ?
Ni1 O5 H5A . . 108.9(17) ?
Ni1 O5 H5B . . 102.6(18) ?
H5A O5 H5B . . 110.3(14) ?

loop_
_geom_bond_atom_site_label_1
_geom_bond_atom_site_label_2
_geom_bond_site_symmetry_2
_geom_bond_distance
_geom_bond_publ_flag
Ni1 O1 . 2.0290(13) ?
Ni1 N1 . 2.0385(15) ?
Ni1 O5 . 2.0481(14) ?
Ni1 N2 . 2.0682(16) ?
Ni1 O3 3_657 2.0999(13) ?
Ni1 O4 3_657 2.1869(13) ?
Ni1 C14 3_657 2.4733(18) ?
C1 C6 . 1.402(3) ?
C1 C2 . 1.407(2) ?
C1 C7 . 1.506(2) ?
C2 C3 . 1.398(2) ?
C2 S1 . 1.8029(18) ?
C3 C4 . 1.387(3) ?
C3 H3 . 0.9300 ?
C4 C5 . 1.375(3) ?
C4 H4 . 0.9300 ?
C5 C6 . 1.375(3) ?
C5 H5 . 0.9300 ?
C6 H6 . 0.9300 ?
C7 O2 . 1.238(2) ?
C7 O1 . 1.265(2) ?
C8 C13 . 1.399(2) ?
C8 C9 . 1.410(2) ?
C8 C14 . 1.493(2) ?
C9 C10 . 1.396(2) ?
C9 S2 . 1.7932(17) ?
C10 C11 . 1.385(3) ?
C10 H10 . 0.9300 ?
C11 C12 . 1.375(3) ?
C11 H11 . 0.9300 ?
C12 C13 . 1.383(3) ?
C12 H12 . 0.9300 ?
C13 H13 . 0.9300 ?
C14 O3 . 1.256(2) ?
C14 O4 . 1.279(2) ?
C14 Ni1 3_657 2.4734(18) ?
O3 Ni1 3_657 2.0999(13) ?
O4 Ni1 3_657 2.1870(13) ?
S1 S2 . 2.0596(8) ?
C15 N1 . 1.335(2) ?
C15 C16 . 1.381(3) ?
C15 H15 . 0.9300 ?
C16 C17 . 1.372(3) ?
C16 H16 . 0.9300 ?
C17 C18 . 1.379(3) ?
C17 H17 . 0.9300 ?
C18 C19 . 1.385(3) ?
C18 H18 . 0.9300 ?
C19 N1 . 1.356(2) ?
C19 C20 . 1.483(3) ?
C20 N2 . 1.345(2) ?
C20 C21 . 1.395(3) ?
C21 C22 . 1.383(3) ?
C21 H21 . 0.9300 ?
C22 C23 . 1.361(4) ?
C22 H22 . 0.9300 ?
C23 C24 . 1.378(3) ?
C23 H23 . 0.9300 ?
C24 N2 . 1.343(2) ?
C24 H24 . 0.9300 ?
O5 H5A . 0.841(9) ?
O5 H5B . 0.850(9) ?

loop_
_geom_hbond_atom_site_label_D
_geom_hbond_atom_site_label_H
_geom_hbond_atom_site_label_A
_geom_hbond_site_symmetry_A
_geom_hbond_distance_DH
_geom_hbond_distance_HA
_geom_hbond_distance_DA
_geom_hbond_angle_DHA
O5 H5B O2 . 0.850(9) 1.824(11) 2.646(2) 162(2)
O5 H5A O4 1_655 0.841(9) 1.888(11) 2.7187(18) 169(2)
